data_2207043
loop_
_publ_author_name
'Khripun, Anatoly V.'
'Haukka, Matti'
'Nikolaeva, Dina N.'
'Kukushkin, Vadim Yu.'

_publ_section_title
;
 <i>fac</i>-Trichloro(pyrazolato)bis(pyrazole)platinum(IV)
;
_journal_coeditor_code OB6588
_journal_issue 10
_journal_name_full 'Acta Crystallographica Section E'
_journal_page_first m2069
_journal_page_last m2071
_journal_paper_doi 10.1107/S1600536805029661
_journal_volume 61
_journal_year 2005
_chemical_formula_iupac '[Pt Cl3 (C3 H3 N2) (C3 H4 N2)2]'
_chemical_formula_moiety 'C9 H11 Cl3 N6 Pt'
_chemical_formula_sum 'C9 H11 Cl3 N6 Pt'
_chemical_formula_weight 504.68
_chemical_name_systematic
;
fac-Trichloro(pyrazolato)bis(pyrazole)platinum(IV)
;
_space_group_IT_number 11
_symmetry_cell_setting monoclinic
_symmetry_space_group_name_Hall '-P 2yb'
_symmetry_space_group_name_H-M 'P 1 21/m 1'
_atom_sites_solution_hydrogens geom
_atom_sites_solution_primary direct
_atom_sites_solution_secondary difmap
_audit_creation_method SHELXL97
_cell_angle_alpha 90.00
_cell_angle_beta 94.888(3)
_cell_angle_gamma 90.00
_cell_formula_units_Z 2
_cell_length_a 6.8307(6)
_cell_length_b 13.5005(7)
_cell_length_c 7.6421(7)
_cell_measurement_reflns_used 4975
_cell_measurement_temperature 120(2)
_cell_measurement_theta_max 27.43
_cell_measurement_theta_min 2.99
_cell_volume 702.18(10)
_computing_cell_refinement 'DENZO and SCALEPACK (Otwinowski & Minor, 1997)'
_computing_data_collection 'COLLECT (Nonius, 2000)'
_computing_data_reduction 'DENZO and SCALEPACK'
_computing_molecular_graphics 'SHELXTL (Sheldrick, 2005)'
_computing_publication_material SHELXL97
_computing_structure_refinement 'SHELXL97 (Sheldrick, 1997)'
_computing_structure_solution 'SIR2002 (Burla et al., 2003)'
_diffrn_ambient_temperature 120(2)
_diffrn_detector_area_resol_mean 9
_diffrn_measured_fraction_theta_full 0.986
_diffrn_measured_fraction_theta_max 0.986
_diffrn_measurement_device '95mm CCD camera on \k-goniostat'
_diffrn_measurement_device_type 'Nonius KappaCCD area-detector'
_diffrn_measurement_method '\f scans, and \w scans with \k offset'
_diffrn_radiation_monochromator 'horizonally mounted graphite crystal'
_diffrn_radiation_source 'fine-focus sealed tube'
_diffrn_radiation_type MoK\a
_diffrn_radiation_wavelength 0.71073
_diffrn_reflns_av_R_equivalents 0.0438
_diffrn_reflns_av_sigmaI/netI 0.0387
_diffrn_reflns_limit_h_max 7
_diffrn_reflns_limit_h_min -8
_diffrn_reflns_limit_k_max 14
_diffrn_reflns_limit_k_min -17
_diffrn_reflns_limit_l_max 9
_diffrn_reflns_limit_l_min -8
_diffrn_reflns_number 4975
_diffrn_reflns_theta_full 27.43
_diffrn_reflns_theta_max 27.43
_diffrn_reflns_theta_min 2.99
_exptl_absorpt_coefficient_mu 10.556
_exptl_absorpt_correction_T_max 0.6312
_exptl_absorpt_correction_T_min 0.1887
_exptl_absorpt_correction_type analytical
_exptl_absorpt_process_details '(de Meulenaer & Tompa, 1965)'
_exptl_crystal_colour yellow
_exptl_crystal_density_diffrn 2.387
_exptl_crystal_density_method 'not measured'
_exptl_crystal_description plate
_exptl_crystal_F_000 472
_exptl_crystal_size_max 0.24
_exptl_crystal_size_mid 0.16
_exptl_crystal_size_min 0.05
_refine_diff_density_max 1.821
_refine_diff_density_min -2.944
_refine_ls_extinction_method none
_refine_ls_goodness_of_fit_ref 1.027
_refine_ls_hydrogen_treatment mixed
_refine_ls_matrix_type full
_refine_ls_number_parameters 101
_refine_ls_number_reflns 1645
_refine_ls_number_restraints 0
_refine_ls_restrained_S_all 1.027
_refine_ls_R_factor_all 0.0342
_refine_ls_R_factor_gt 0.0307
_refine_ls_shift/su_max 0.002
_refine_ls_shift/su_mean 0.000
_refine_ls_structure_factor_coef Fsqd
_refine_ls_weighting_details 'calc w = 1/[\s^2^(Fo^2^)+(0.0542P)^2^+1.4982P] where P=(Fo^2^+2Fc^2^)/3'
_refine_ls_weighting_scheme calc
_refine_ls_wR_factor_gt 0.0776
_refine_ls_wR_factor_ref 0.0808
_reflns_number_gt 1522
_reflns_number_total 1645
_reflns_threshold_expression I>2\s(I)
_cod_data_source_file ob6588.cif
_cod_data_source_block I
_cod_original_sg_symbol_H-M 'P 21/m'
_cod_database_code 2207043
_cod_database_fobs_code 2207043

loop_
_symmetry_equiv_pos_as_xyz
'x, y, z'
'-x, y+1/2, -z'
'-x, -y, -z'
'x, -y-1/2, z'

loop_
_atom_site_label
_atom_site_fract_x
_atom_site_fract_y
_atom_site_fract_z
_atom_site_U_iso_or_equiv
_atom_site_adp_type
_atom_site_calc_flag
_atom_site_refinement_flags
_atom_site_occupancy
_atom_site_type_symbol
Pt1 0.31554(3) 0.2500 1.01373(3) 0.01119(12) Uani d S 1 Pt
Cl1 0.49671(18) 0.12879(9) 0.89008(18) 0.0156(3) Uani d . 1 Cl
Cl2 0.5399(3) 0.2500 1.2607(3) 0.0188(4) Uani d S 1 Cl
N1 0.1595(6) 0.1404(3) 1.1278(6) 0.0123(8) Uani d . 1 N
N2 -0.0356(6) 0.1266(3) 1.0947(6) 0.0150(9) Uani d . 1 N
H2N -0.099(10) 0.155(5) 1.014(9) 0.016(16) Uiso d . 1 H
N3 0.1260(8) 0.2500 0.7924(8) 0.0113(12) Uani d S 1 N
N4 -0.0686(8) 0.2500 0.8079(8) 0.0127(12) Uani d S 1 N
C1 -0.0928(8) 0.0486(4) 1.1857(7) 0.0178(11) Uani d . 1 C
H1 -0.2229 0.0235 1.1843 0.021 Uiso calc R 1 H
C2 0.0693(8) 0.0115(4) 1.2809(8) 0.0191(11) Uani d . 1 C
H2 0.0742 -0.0439 1.3577 0.023 Uiso calc R 1 H
C3 0.2252(8) 0.0713(4) 1.2424(7) 0.0178(11) Uani d . 1 C
H3 0.3574 0.0642 1.2902 0.021 Uiso calc R 1 H
C4 -0.1519(10) 0.2500 0.6438(10) 0.0147(14) Uani d S 1 C
H4 -0.2897 0.2500 0.6134 0.018 Uiso calc SR 1 H
C5 -0.0083(11) 0.2500 0.5202(10) 0.0165(15) Uani d S 1 C
H5 -0.0271 0.2500 0.3956 0.020 Uiso calc SR 1 H
C6 0.1685(11) 0.2500 0.6281(10) 0.0165(15) Uani d S 1 C
H6 0.2968 0.2500 0.5890 0.020 Uiso calc SR 1 H

loop_
_atom_site_aniso_label
_atom_site_aniso_U_11
_atom_site_aniso_U_22
_atom_site_aniso_U_33
_atom_site_aniso_U_12
_atom_site_aniso_U_13
_atom_site_aniso_U_23
Pt1 0.00831(17) 0.01220(18) 0.01306(18) 0.000 0.00093(11) 0.000
Cl1 0.0118(5) 0.0129(6) 0.0224(7) 0.0027(4) 0.0035(5) -0.0013(5)
Cl2 0.0134(8) 0.0232(9) 0.0187(10) 0.000 -0.0040(7) 0.000
N1 0.0101(19) 0.012(2) 0.015(2) 0.0000(15) 0.0015(16) 0.0014(17)
N2 0.014(2) 0.017(2) 0.014(2) -0.0010(17) 0.0010(18) 0.0014(18)
N3 0.011(3) 0.009(3) 0.013(3) 0.000 -0.004(2) 0.000
N4 0.013(3) 0.017(3) 0.009(3) 0.000 0.004(2) 0.000
C1 0.022(3) 0.015(3) 0.018(3) -0.007(2) 0.010(2) -0.001(2)
C2 0.028(3) 0.011(2) 0.020(3) 0.001(2) 0.009(2) -0.002(2)
C3 0.019(2) 0.013(2) 0.021(3) 0.0032(19) 0.001(2) 0.002(2)
C4 0.010(3) 0.014(3) 0.019(4) 0.000 0.001(3) 0.000
C5 0.021(4) 0.018(4) 0.011(4) 0.000 0.004(3) 0.000
C6 0.015(3) 0.023(4) 0.012(4) 0.000 0.005(3) 0.000

loop_
_atom_type_symbol
_atom_type_description
_atom_type_scat_dispersion_real
_atom_type_scat_dispersion_imag
_atom_type_scat_source
C C 0.0033 0.0016 'International Tables Vol C Tables 4.2.6.8 and 6.1.1.4'
H H 0.0000 0.0000 'International Tables Vol C Tables 4.2.6.8 and 6.1.1.4'
N N 0.0061 0.0033 'International Tables Vol C Tables 4.2.6.8 and 6.1.1.4'
Cl Cl 0.1484 0.1585 'International Tables Vol C Tables 4.2.6.8 and 6.1.1.4'
Pt Pt -1.7033 8.3905 'International Tables Vol C Tables 4.2.6.8 and 6.1.1.4'

loop_
_geom_angle_atom_site_label_1
_geom_angle_atom_site_label_2
_geom_angle_atom_site_label_3
_geom_angle_site_symmetry_1
_geom_angle_site_symmetry_3
_geom_angle
_geom_angle_publ_flag
N3 Pt1 N1 . . 92.07(18) yes
N3 Pt1 N1 . 4_565 92.07(17) ?
N1 Pt1 N1 . 4_565 91.8(2) yes
N3 Pt1 Cl1 . . 89.14(13) yes
N1 Pt1 Cl1 . . 88.78(13) yes
N1 Pt1 Cl1 4_565 . 178.62(12) ?
N3 Pt1 Cl1 . 4_565 89.14(13) ?
N1 Pt1 Cl1 . 4_565 178.62(12) ?
N1 Pt1 Cl1 4_565 4_565 88.77(13) ?
Cl1 Pt1 Cl1 . 4_565 90.59(6) yes
N3 Pt1 Cl2 . . 178.21(17) yes
N1 Pt1 Cl2 . . 89.18(13) yes
N1 Pt1 Cl2 4_565 . 89.18(13) ?
Cl1 Pt1 Cl2 . . 89.60(5) yes
Cl1 Pt1 Cl2 4_565 . 89.60(5) ?
C3 N1 N2 . . 107.4(4) ?
C3 N1 Pt1 . . 128.6(4) ?
N2 N1 Pt1 . . 124.0(3) ?
C1 N2 N1 . . 109.8(5) ?
C1 N2 H2N . . 127(5) ?
N1 N2 H2N . . 122(5) ?
C6 N3 N4 . . 112.7(6) ?
C6 N3 Pt1 . . 128.0(5) ?
N4 N3 Pt1 . . 119.3(5) ?
C4 N4 N3 . . 105.2(6) ?
N2 C1 C2 . . 107.8(5) ?
N2 C1 H1 . . 126.1 ?
C2 C1 H1 . . 126.1 ?
C1 C2 C3 . . 106.0(5) ?
C1 C2 H2 . . 127.0 ?
C3 C2 H2 . . 127.0 ?
N1 C3 C2 . . 109.0(5) ?
N1 C3 H3 . . 125.5 ?
C2 C3 H3 . . 125.5 ?
N4 C4 C5 . . 111.3(6) ?
N4 C4 H4 . . 124.4 ?
C5 C4 H4 . . 124.4 ?
C6 C5 C4 . . 102.6(7) ?
C6 C5 H5 . . 128.7 ?
C4 C5 H5 . . 128.7 ?
N3 C6 C5 . . 108.2(6) ?
N3 C6 H6 . . 125.9 ?
C5 C6 H6 . . 125.9 ?

loop_
_geom_bond_atom_site_label_1
_geom_bond_atom_site_label_2
_geom_bond_site_symmetry_2
_geom_bond_distance
_geom_bond_publ_flag
Pt1 N3 . 2.041(6) yes
Pt1 N1 . 2.060(4) yes
Pt1 N1 4_565 2.060(4) ?
Pt1 Cl1 . 2.3026(12) yes
Pt1 Cl1 4_565 2.3026(12) ?
Pt1 Cl2 . 2.3274(19) yes
N1 C3 . 1.331(7) ?
N1 N2 . 1.348(6) ?
N2 C1 . 1.339(7) ?
N2 H2N . 0.81(7) ?
N3 C6 . 1.312(10) ?
N3 N4 . 1.344(8) ?
N4 C4 . 1.333(10) ?
C1 C2 . 1.367(8) ?
C1 H1 . 0.9500 ?
C2 C3 . 1.388(7) ?
C2 H2 . 0.9500 ?
C3 H3 . 0.9500 ?
C4 C5 . 1.418(10) ?
C4 H4 . 0.9500 ?
C5 C6 . 1.403(11) ?
C5 H5 . 0.9500 ?
C6 H6 . 0.9500 ?

loop_
_geom_hbond_atom_site_label_D
_geom_hbond_atom_site_label_H
_geom_hbond_atom_site_label_A
_geom_hbond_site_symmetry_A
_geom_hbond_distance_DH
_geom_hbond_distance_HA
_geom_hbond_distance_DA
_geom_hbond_angle_DHA
_geom_hbond_publ_flag
N2 H2N N4 . 0.81(7) 2.06(7) 2.747(7) 142(6) yes
N2 H2N N3 . 0.81(7) 2.71(7) 3.125(7) 114(5) no
N2 H2N Cl1 1_455 0.81(7) 2.87(7) 3.435(5) 129(6) no
